data_4326730
loop_
_publ_author_name
'Li-Cheng Song'
'Xu-Feng Liu'
'Zhao-Jun Xie'
'Fei-Xian Luo'
'Hai-Bin Song'

_publ_section_title
;
 Synthesis and Structural Characterization of Some New Porphyrin-Fullerene
 Dyads and Their Application in Photoinduced H2 Evolution
;
_journal_name_full 'Inorganic Chemistry'
_journal_page_first 11162
_journal_page_last 11172
_journal_paper_doi 10.1021/ic201713x
_journal_volume 50
_journal_year 2011
_chemical_formula_sum 'C52 H44 N4 O5 Zn'
_chemical_formula_weight 870.28
_chemical_name_systematic
; 
 ? 
;
_space_group_IT_number 14
_symmetry_cell_setting monoclinic
_symmetry_space_group_name_Hall '-P 2ybc'
_symmetry_space_group_name_H-M 'P 1 21/c 1'
_atom_sites_solution_hydrogens geom
_atom_sites_solution_primary direct
_atom_sites_solution_secondary difmap
_audit_creation_method SHELXL-97
_cell_angle_alpha 90.00
_cell_angle_beta 100.64(3)
_cell_angle_gamma 90.00
_cell_formula_units_Z 4
_cell_length_a 11.224(2)
_cell_length_b 37.520(8)
_cell_length_c 10.579(2)
_cell_measurement_reflns_used 6295
_cell_measurement_temperature 113(2)
_cell_measurement_theta_max 27.928
_cell_measurement_theta_min 2.033
_cell_volume 4378.5(15)
_computing_cell_refinement crystalclear
_computing_data_collection crystalclear
_computing_data_reduction crystalclear
_computing_molecular_graphics 'Bruker SHELXTL'
_computing_publication_material 'Bruker SHELXTL'
_computing_structure_refinement 'SHELXL-97 (Sheldrick, 1997)'
_computing_structure_solution 'SHELXS-97 (Sheldrick, 1990)'
_diffrn_ambient_temperature 113(2)
_diffrn_measured_fraction_theta_full 0.913
_diffrn_measured_fraction_theta_max 0.913
_diffrn_measurement_device_type 'rigaku saturn'
_diffrn_measurement_method '\w scans'
_diffrn_radiation_monochromator confocal
_diffrn_radiation_source 'rotating anode'
_diffrn_radiation_type MoK\a
_diffrn_radiation_wavelength 0.71073
_diffrn_reflns_av_R_equivalents 0.0430
_diffrn_reflns_av_sigmaI/netI 0.0571
_diffrn_reflns_limit_h_max 10
_diffrn_reflns_limit_h_min -13
_diffrn_reflns_limit_k_max 44
_diffrn_reflns_limit_k_min -44
_diffrn_reflns_limit_l_max 12
_diffrn_reflns_limit_l_min -12
_diffrn_reflns_number 19376
_diffrn_reflns_theta_full 25.02
_diffrn_reflns_theta_max 25.02
_diffrn_reflns_theta_min 1.92
_diffrn_standards_decay_% 0
_diffrn_standards_interval_count 0
_diffrn_standards_interval_time 0
_diffrn_standards_number 0
_exptl_absorpt_coefficient_mu 0.614
_exptl_absorpt_correction_T_max 0.9411
_exptl_absorpt_correction_T_min 0.8468
_exptl_absorpt_correction_type multi-scan
_exptl_absorpt_process_details crystalclear
_exptl_crystal_density_diffrn 1.320
_exptl_crystal_F_000 1816
_exptl_crystal_size_max 0.28
_exptl_crystal_size_mid 0.12
_exptl_crystal_size_min 0.10
_refine_diff_density_max 0.781
_refine_diff_density_min -0.588
_refine_diff_density_rms 0.082
_refine_ls_extinction_method none
_refine_ls_goodness_of_fit_ref 1.102
_refine_ls_hydrogen_treatment constr
_refine_ls_matrix_type full
_refine_ls_number_parameters 588
_refine_ls_number_reflns 7077
_refine_ls_number_restraints 32
_refine_ls_restrained_S_all 1.104
_refine_ls_R_factor_all 0.0910
_refine_ls_R_factor_gt 0.0694
_refine_ls_shift/su_max 0.004
_refine_ls_shift/su_mean 0.000
_refine_ls_structure_factor_coef Fsqd
_refine_ls_weighting_details 'calc w=1/[\s^2^(Fo^2^)+(0.1072P)^2^+2.4796P] where P=(Fo^2^+2Fc^2^)/3'
_refine_ls_weighting_scheme calc
_refine_ls_wR_factor_gt 0.1817
_refine_ls_wR_factor_ref 0.2003
_reflns_number_gt 5400
_reflns_number_total 7077
_reflns_threshold_expression >2sigma(I)
_cod_data_source_file ic201713x_si_001_3.cif
_cod_data_source_block 5
_cod_database_code 4326730

loop_
_symmetry_equiv_pos_as_xyz
'x, y, z'
'-x, y+1/2, -z+1/2'
'-x, -y, -z'
'x, -y-1/2, z-1/2'

loop_
_atom_site_label
_atom_site_type_symbol
_atom_site_fract_x
_atom_site_fract_y
_atom_site_fract_z
_atom_site_U_iso_or_equiv
_atom_site_adp_type
_atom_site_occupancy
_atom_site_symmetry_multiplicity
_atom_site_calc_flag
_atom_site_refinement_flags
_atom_site_disorder_assembly
_atom_site_disorder_group
Zn1 Zn 0.33205(4) 0.139366(11) 0.42692(5) 0.0332(2) Uani 1 1 d . . .
O1 O 0.4433(3) 0.13974(8) 0.6118(4) 0.0533(9) Uani 1 1 d . . .
H1 H 0.4181 0.1282 0.6801 0.064 Uiso 1 1 calc R . .
O2 O -0.0773(4) 0.37423(10) 0.4528(4) 0.0708(12) Uani 1 1 d . . .
O3 O 0.0905(4) 0.44459(9) 0.5302(4) 0.0662(11) Uani 1 1 d . . .
O4 O -0.0411(4) 0.44066(8) 0.6672(4) 0.0601(10) Uani 1 1 d . . .
N1 N 0.1758(3) 0.15995(8) 0.4778(4) 0.0355(9) Uani 1 1 d . . .
N2 N 0.2529(3) 0.08891(8) 0.4202(3) 0.0333(8) Uani 1 1 d . . .
N3 N 0.4497(3) 0.12036(8) 0.3150(4) 0.0345(8) Uani 1 1 d . . .
N4 N 0.3754(3) 0.19116(8) 0.3775(4) 0.0351(9) Uani 1 1 d . . .
C1 C 0.1503(4) 0.19534(10) 0.4946(5) 0.0387(11) Uani 1 1 d . . .
C2 C 0.0424(5) 0.19808(11) 0.5512(5) 0.0499(13) Uani 1 1 d . . .
H2 H 0.0068 0.2190 0.5732 0.060 Uiso 1 1 calc R . .
C3 C 0.0032(5) 0.16446(11) 0.5661(5) 0.0472(13) Uani 1 1 d . . .
H3 H -0.0647 0.1580 0.5995 0.057 Uiso 1 1 calc R . .
C4 C 0.0865(4) 0.14061(10) 0.5203(5) 0.0356(11) Uani 1 1 d . . .
C5 C 0.0751(4) 0.10293(10) 0.5178(4) 0.0360(10) Uani 1 1 d . . .
C6 C -0.0354(4) 0.08856(10) 0.5609(4) 0.0343(10) Uani 1 1 d . . .
C7 C -0.0329(5) 0.07726(12) 0.6863(5) 0.0470(12) Uani 1 1 d . . .
H7 H 0.0402 0.0768 0.7443 0.056 Uiso 1 1 calc R . .
C8 C -0.1384(5) 0.06662(13) 0.7261(5) 0.0518(14) Uani 1 1 d . . .
H8 H -0.1356 0.0591 0.8104 0.062 Uiso 1 1 calc R . .
C9 C -0.2475(5) 0.06708(11) 0.6414(5) 0.0470(13) Uani 1 1 d . . .
H9 H -0.3184 0.0603 0.6684 0.056 Uiso 1 1 calc R . .
C10 C -0.2504(5) 0.07760(13) 0.5172(6) 0.0550(14) Uani 1 1 d . . .
H10 H -0.3238 0.0778 0.4596 0.066 Uiso 1 1 calc R . .
C11 C -0.1458(4) 0.08790(13) 0.4763(5) 0.0480(12) Uani 1 1 d . . .
H11 H -0.1493 0.0945 0.3910 0.058 Uiso 1 1 calc R . .
C12 C 0.1538(4) 0.07962(10) 0.4703(4) 0.0332(10) Uani 1 1 d . . .
C13 C 0.1364(4) 0.04106(10) 0.4610(4) 0.0375(11) Uani 1 1 d . . .
H13 H 0.0764 0.0280 0.4899 0.045 Uiso 1 1 calc R . .
C14 C 0.2238(4) 0.02820(10) 0.4026(4) 0.0361(10) Uani 1 1 d . . .
H14 H 0.2355 0.0044 0.3833 0.043 Uiso 1 1 calc R . .
C15 C 0.2966(4) 0.05821(10) 0.3751(4) 0.0328(10) Uani 1 1 d . . .
C16 C 0.3929(4) 0.05633(10) 0.3087(4) 0.0341(10) Uani 1 1 d . . .
C17 C 0.4256(4) 0.01999(10) 0.2614(4) 0.0355(10) Uani 1 1 d . . .
C18 C 0.3576(5) 0.00561(12) 0.1496(5) 0.0475(12) Uani 1 1 d . . .
H18 H 0.2913 0.0181 0.1051 0.057 Uiso 1 1 calc R . .
C19 C 0.3881(5) -0.02723(13) 0.1043(5) 0.0542(14) Uani 1 1 d . . .
H19 H 0.3424 -0.0367 0.0295 0.065 Uiso 1 1 calc R . .
C20 C 0.4863(5) -0.04589(13) 0.1702(6) 0.0546(14) Uani 1 1 d . . .
H20 H 0.5077 -0.0677 0.1389 0.066 Uiso 1 1 calc R . .
C21 C 0.5522(5) -0.03224(12) 0.2818(6) 0.0527(14) Uani 1 1 d . . .
H21 H 0.6171 -0.0451 0.3273 0.063 Uiso 1 1 calc R . .
C22 C 0.5223(4) 0.00075(11) 0.3271(5) 0.0467(12) Uani 1 1 d . . .
H22 H 0.5679 0.0099 0.4024 0.056 Uiso 1 1 calc R . .
C23 C 0.4616(4) 0.08540(10) 0.2774(4) 0.0344(10) Uani 1 1 d . . .
C24 C 0.5553(4) 0.08333(12) 0.2027(5) 0.0440(12) Uani 1 1 d . . .
H24 H 0.5805 0.0628 0.1658 0.053 Uiso 1 1 calc R . .
C25 C 0.6007(4) 0.11625(12) 0.1951(5) 0.0464(12) Uani 1 1 d . . .
H25 H 0.6630 0.1227 0.1528 0.056 Uiso 1 1 calc R . .
C26 C 0.5345(4) 0.13971(11) 0.2650(5) 0.0402(11) Uani 1 1 d . . .
C27 C 0.5503(4) 0.17715(11) 0.2761(5) 0.0398(11) Uani 1 1 d . . .
C28 C 0.6580(4) 0.19230(11) 0.2272(5) 0.0416(11) Uani 1 1 d . . .
C29 C 0.6424(5) 0.21577(13) 0.1238(6) 0.0547(14) Uani 1 1 d . . .
H29 H 0.5650 0.2230 0.0852 0.066 Uiso 1 1 calc R . .
C30 C 0.7427(5) 0.22834(14) 0.0785(6) 0.0621(15) Uani 1 1 d . . .
H30 H 0.7319 0.2439 0.0087 0.074 Uiso 1 1 calc R . .
C31 C 0.8581(5) 0.21821(13) 0.1351(6) 0.0565(15) Uani 1 1 d . . .
H31 H 0.9250 0.2267 0.1040 0.068 Uiso 1 1 calc R . .
C32 C 0.8730(5) 0.19533(13) 0.2388(6) 0.0556(14) Uani 1 1 d . . .
H32 H 0.9505 0.1884 0.2782 0.067 Uiso 1 1 calc R . .
C33 C 0.7747(4) 0.18287(12) 0.2840(5) 0.0464(12) Uani 1 1 d . . .
H33 H 0.7864 0.1677 0.3547 0.056 Uiso 1 1 calc R . .
C34 C 0.4747(4) 0.20083(11) 0.3278(5) 0.0416(11) Uani 1 1 d . . .
C35 C 0.4865(4) 0.23936(12) 0.3317(5) 0.0458(12) Uani 1 1 d . . .
H35 H 0.5475 0.2526 0.3051 0.055 Uiso 1 1 calc R . .
C36 C 0.3932(4) 0.25242(11) 0.3807(5) 0.0434(12) Uani 1 1 d . . .
H36 H 0.3767 0.2763 0.3930 0.052 Uiso 1 1 calc R . .
C37 C 0.3234(4) 0.22228(11) 0.4106(4) 0.0369(11) Uani 1 1 d . . .
C38 C 0.2176(4) 0.22442(10) 0.4618(5) 0.0394(11) Uani 1 1 d . . .
C39 C 0.1667(4) 0.26113(10) 0.4807(4) 0.0367(10) Uani 1 1 d . . .
C40 C 0.2078(4) 0.28079(11) 0.5902(5) 0.0436(12) Uani 1 1 d . . .
H40 H 0.2685 0.2717 0.6539 0.052 Uiso 1 1 calc R . .
C41 C 0.1582(4) 0.31460(11) 0.6059(5) 0.0456(12) Uani 1 1 d . . .
H41 H 0.1863 0.3275 0.6805 0.055 Uiso 1 1 calc R . .
C42 C 0.0686(4) 0.32904(11) 0.5127(5) 0.0416(11) Uani 1 1 d . . .
C43 C 0.0276(5) 0.30896(12) 0.4028(5) 0.0556(14) Uani 1 1 d . . .
H43 H -0.0330 0.3180 0.3388 0.067 Uiso 1 1 calc R . .
C44 C 0.0761(5) 0.27564(12) 0.3875(5) 0.0584(15) Uani 1 1 d . . .
H44 H 0.0474 0.2627 0.3131 0.070 Uiso 1 1 calc R . .
C45 C 0.0123(5) 0.36447(12) 0.5285(5) 0.0505(13) Uani 1 1 d . . .
C46 C 0.0706(6) 0.38896(12) 0.6384(5) 0.0614(15) Uani 1 1 d . . .
H46A H 0.0406 0.3828 0.7160 0.074 Uiso 1 1 calc R . .
H46B H 0.1577 0.3855 0.6551 0.074 Uiso 1 1 calc R . .
C47 C 0.0419(5) 0.42760(13) 0.6051(6) 0.0564(14) Uani 1 1 d . . .
C48 C -0.0686(5) 0.47898(12) 0.6420(6) 0.0584(15) Uani 1 1 d . . .
H48A H 0.0041 0.4932 0.6663 0.070 Uiso 1 1 calc R . .
H48B H -0.1007 0.4829 0.5515 0.070 Uiso 1 1 calc R . .
C49 C -0.1594(5) 0.48881(15) 0.7203(6) 0.0689(17) Uani 1 1 d . . .
H49A H -0.2297 0.4739 0.6973 0.103 Uiso 1 1 calc R . .
H49B H -0.1821 0.5133 0.7048 0.103 Uiso 1 1 calc R . .
H49C H -0.1256 0.4856 0.8097 0.103 Uiso 1 1 calc R . .
C50 C 0.5620(6) 0.1585(3) 0.6320(7) 0.101(3) Uani 1 1 d . . .
H50A H 0.6112 0.1483 0.5748 0.122 Uiso 1 1 calc R . .
H50B H 0.5481 0.1834 0.6085 0.122 Uiso 1 1 calc R . .
C51 C 0.6300(8) 0.1566(3) 0.7648(8) 0.120(3) Uani 1 1 d . . .
H51A H 0.5838 0.1677 0.8218 0.179 Uiso 1 1 calc R . .
H51B H 0.7061 0.1688 0.7702 0.179 Uiso 1 1 calc R . .
H51C H 0.6446 0.1321 0.7889 0.179 Uiso 1 1 calc R . .
O5 O 0.3082(5) 0.16049(13) 0.7895(5) 0.0296(13) Uani 0.50 1 d PDU A 1
C52 C 0.3522(14) 0.1411(3) 0.9042(12) 0.077(4) Uani 0.50 1 d PDU A 1
C53 C 0.2804(13) 0.1062(3) 0.9142(18) 0.083(4) Uani 0.50 1 d PDU A 1
O5A O 0.2646(13) 0.1276(4) 0.8357(15) 0.055(4) Uani 0.25 1 d PU B 2
O5B O 0.3506(15) 0.1253(5) 0.9564(17) 0.060(4) Uani 0.25 1 d PU C 3

loop_
_atom_site_aniso_label
_atom_site_aniso_U_11
_atom_site_aniso_U_22
_atom_site_aniso_U_33
_atom_site_aniso_U_23
_atom_site_aniso_U_13
_atom_site_aniso_U_12
Zn1 0.0343(4) 0.0274(3) 0.0397(3) -0.0024(2) 0.0111(3) -0.00004(18)
O1 0.056(2) 0.054(2) 0.047(2) 0.0018(15) 0.0016(19) -0.0056(15)
O2 0.080(3) 0.052(2) 0.074(3) 0.000(2) 0.000(2) 0.021(2)
O3 0.075(3) 0.046(2) 0.082(3) 0.000(2) 0.024(2) 0.0032(18)
O4 0.080(3) 0.0381(17) 0.064(2) -0.0063(16) 0.017(2) 0.0050(17)
N1 0.041(2) 0.0279(17) 0.040(2) -0.0027(15) 0.0144(19) -0.0005(15)
N2 0.035(2) 0.0284(16) 0.039(2) -0.0026(15) 0.0144(18) 0.0005(14)
N3 0.032(2) 0.0325(17) 0.040(2) -0.0024(15) 0.0100(18) -0.0014(14)
N4 0.032(2) 0.0304(17) 0.044(2) -0.0018(15) 0.0111(19) -0.0018(14)
C1 0.050(3) 0.028(2) 0.041(3) 0.0012(18) 0.016(2) 0.0038(18)
C2 0.071(4) 0.030(2) 0.059(3) -0.004(2) 0.037(3) 0.005(2)
C3 0.053(3) 0.035(2) 0.060(3) 0.000(2) 0.031(3) 0.004(2)
C4 0.043(3) 0.030(2) 0.038(3) 0.0004(17) 0.018(2) 0.0021(17)
C5 0.040(3) 0.031(2) 0.040(3) 0.0004(18) 0.014(2) 0.0001(17)
C6 0.037(3) 0.0238(18) 0.046(3) -0.0020(18) 0.018(2) 0.0041(16)
C7 0.050(3) 0.049(3) 0.043(3) -0.002(2) 0.012(3) -0.008(2)
C8 0.064(4) 0.055(3) 0.046(3) 0.001(2) 0.032(3) -0.010(2)
C9 0.047(3) 0.039(2) 0.065(4) -0.003(2) 0.034(3) 0.000(2)
C10 0.039(3) 0.060(3) 0.067(4) 0.012(3) 0.013(3) -0.003(2)
C11 0.043(3) 0.055(3) 0.047(3) 0.010(2) 0.013(3) 0.001(2)
C12 0.036(3) 0.0291(19) 0.036(3) 0.0009(17) 0.008(2) 0.0007(17)
C13 0.039(3) 0.028(2) 0.049(3) 0.0051(18) 0.016(2) -0.0002(17)
C14 0.037(3) 0.0258(19) 0.047(3) -0.0046(18) 0.009(2) 0.0032(17)
C15 0.034(2) 0.0277(19) 0.038(2) -0.0015(17) 0.011(2) 0.0072(17)
C16 0.034(3) 0.029(2) 0.038(3) -0.0032(17) 0.004(2) 0.0062(17)
C17 0.036(3) 0.032(2) 0.041(3) -0.0028(18) 0.014(2) 0.0011(17)
C18 0.055(3) 0.042(2) 0.044(3) -0.005(2) 0.006(3) 0.014(2)
C19 0.072(4) 0.048(3) 0.045(3) -0.009(2) 0.014(3) 0.012(3)
C20 0.062(4) 0.041(2) 0.070(4) -0.010(2) 0.036(3) 0.011(2)
C21 0.044(3) 0.041(2) 0.077(4) 0.000(3) 0.020(3) 0.009(2)
C22 0.038(3) 0.036(2) 0.063(3) -0.004(2) 0.005(3) 0.0044(19)
C23 0.034(3) 0.034(2) 0.036(3) -0.0014(18) 0.009(2) 0.0032(17)
C24 0.048(3) 0.040(2) 0.051(3) -0.003(2) 0.027(3) 0.006(2)
C25 0.042(3) 0.049(3) 0.055(3) 0.003(2) 0.027(3) -0.001(2)
C26 0.035(3) 0.040(2) 0.047(3) 0.003(2) 0.010(2) 0.0021(18)
C27 0.031(3) 0.038(2) 0.051(3) 0.004(2) 0.010(2) -0.0043(18)
C28 0.040(3) 0.038(2) 0.049(3) 0.000(2) 0.014(2) -0.0070(19)
C29 0.047(3) 0.053(3) 0.065(4) 0.013(3) 0.011(3) -0.004(2)
C30 0.070(4) 0.052(3) 0.068(4) 0.014(3) 0.023(3) -0.004(3)
C31 0.052(3) 0.044(3) 0.081(4) 0.003(3) 0.029(3) -0.005(2)
C32 0.038(3) 0.055(3) 0.078(4) 0.009(3) 0.023(3) 0.000(2)
C33 0.036(3) 0.047(3) 0.057(3) 0.006(2) 0.009(3) -0.005(2)
C34 0.033(3) 0.040(2) 0.052(3) 0.001(2) 0.008(2) -0.0062(19)
C35 0.037(3) 0.039(2) 0.061(3) -0.001(2) 0.010(3) -0.010(2)
C36 0.046(3) 0.029(2) 0.055(3) -0.004(2) 0.007(3) -0.0031(18)
C37 0.037(3) 0.034(2) 0.039(3) -0.0017(18) 0.005(2) -0.0020(17)
C38 0.048(3) 0.030(2) 0.042(3) -0.0040(18) 0.011(2) -0.0041(18)
C39 0.044(3) 0.029(2) 0.040(3) -0.0021(18) 0.016(2) -0.0027(18)
C40 0.047(3) 0.033(2) 0.052(3) -0.006(2) 0.011(3) 0.0050(19)
C41 0.052(3) 0.034(2) 0.051(3) -0.010(2) 0.008(3) 0.000(2)
C42 0.053(3) 0.035(2) 0.037(3) -0.0023(19) 0.009(2) 0.002(2)
C43 0.075(4) 0.039(2) 0.045(3) -0.006(2) -0.007(3) 0.011(2)
C44 0.082(4) 0.038(2) 0.048(3) -0.012(2) -0.006(3) 0.009(2)
C45 0.065(4) 0.038(2) 0.049(3) -0.001(2) 0.010(3) 0.007(2)
C46 0.090(4) 0.038(3) 0.057(4) -0.008(2) 0.014(3) 0.014(3)
C47 0.072(4) 0.038(3) 0.059(4) -0.009(2) 0.012(3) -0.003(2)
C48 0.061(4) 0.039(3) 0.076(4) -0.001(2) 0.017(3) 0.006(2)
C49 0.066(4) 0.064(3) 0.081(4) -0.023(3) 0.022(4) -0.001(3)
C50 0.064(5) 0.175(8) 0.061(5) 0.010(5) 0.001(4) -0.007(5)
C51 0.097(6) 0.157(8) 0.092(6) -0.017(6) -0.017(5) 0.011(6)
O5 0.049(4) 0.024(2) 0.022(3) 0.005(2) 0.023(3) 0.009(2)
C52 0.081(8) 0.066(7) 0.085(9) -0.016(6) 0.019(7) -0.014(6)
C53 0.066(7) 0.079(7) 0.111(9) -0.008(7) 0.034(7) 0.008(6)
O5A 0.049(7) 0.068(7) 0.049(7) -0.026(6) 0.012(6) 0.013(6)
O5B 0.049(8) 0.072(8) 0.057(8) -0.021(7) 0.002(7) 0.025(7)

loop_
_atom_type_symbol
_atom_type_description
_atom_type_scat_dispersion_real
_atom_type_scat_dispersion_imag
_atom_type_scat_source
C C 0.0033 0.0016 'International Tables Vol C Tables 4.2.6.8 and 6.1.1.4'
H H 0.0000 0.0000 'International Tables Vol C Tables 4.2.6.8 and 6.1.1.4'
N N 0.0061 0.0033 'International Tables Vol C Tables 4.2.6.8 and 6.1.1.4'
O O 0.0106 0.0060 'International Tables Vol C Tables 4.2.6.8 and 6.1.1.4'
Zn Zn 0.2839 1.4301 'International Tables Vol C Tables 4.2.6.8 and 6.1.1.4'

loop_
_geom_angle_atom_site_label_1
_geom_angle_atom_site_label_2
_geom_angle_atom_site_label_3
_geom_angle
N3 Zn1 N1 160.22(15)
N3 Zn1 N2 88.89(13)
N1 Zn1 N2 88.37(13)
N3 Zn1 N4 88.55(14)
N1 Zn1 N4 88.03(13)
N2 Zn1 N4 161.99(14)
N3 Zn1 O1 101.64(15)
N1 Zn1 O1 98.08(15)
N2 Zn1 O1 102.26(13)
N4 Zn1 O1 95.72(13)
C50 O1 Zn1 119.7(4)
C50 O1 H1 120.1
Zn1 O1 H1 120.1
C47 O4 C48 114.2(4)
C1 N1 C4 106.5(3)
C1 N1 Zn1 126.7(3)
C4 N1 Zn1 126.1(3)
C12 N2 C15 106.9(3)
C12 N2 Zn1 126.3(3)
C15 N2 Zn1 126.6(3)
C26 N3 C23 106.2(4)
C26 N3 Zn1 126.9(3)
C23 N3 Zn1 126.9(3)
C34 N4 C37 106.7(3)
C34 N4 Zn1 125.9(3)
C37 N4 Zn1 126.4(3)
N1 C1 C38 125.6(4)
N1 C1 C2 109.3(4)
C38 C1 C2 125.0(4)
C3 C2 C1 107.2(4)
C3 C2 H2 126.4
C1 C2 H2 126.4
C2 C3 C4 107.1(4)
C2 C3 H3 126.4
C4 C3 H3 126.4
N1 C4 C5 125.9(4)
N1 C4 C3 109.8(3)
C5 C4 C3 124.3(4)
C12 C5 C4 124.6(4)
C12 C5 C6 119.8(3)
C4 C5 C6 115.4(4)
C11 C6 C7 117.9(4)
C11 C6 C5 120.1(4)
C7 C6 C5 122.0(4)
C8 C7 C6 120.7(5)
C8 C7 H7 119.7
C6 C7 H7 119.7
C9 C8 C7 120.3(5)
C9 C8 H8 119.8
C7 C8 H8 119.8
C10 C9 C8 119.4(5)
C10 C9 H9 120.3
C8 C9 H9 120.3
C9 C10 C11 120.8(5)
C9 C10 H10 119.6
C11 C10 H10 119.6
C10 C11 C6 120.9(5)
C10 C11 H11 119.5
C6 C11 H11 119.5
N2 C12 C5 126.4(4)
N2 C12 C13 109.6(4)
C5 C12 C13 123.8(4)
C14 C13 C12 106.7(4)
C14 C13 H13 126.7
C12 C13 H13 126.7
C13 C14 C15 107.4(3)
C13 C14 H14 126.3
C15 C14 H14 126.3
N2 C15 C16 125.3(4)
N2 C15 C14 109.3(4)
C16 C15 C14 125.3(4)
C15 C16 C23 126.0(4)
C15 C16 C17 117.9(4)
C23 C16 C17 116.1(4)
C22 C17 C18 118.8(4)
C22 C17 C16 121.3(4)
C18 C17 C16 119.9(4)
C19 C18 C17 120.4(5)
C19 C18 H18 119.8
C17 C18 H18 119.8
C20 C19 C18 120.1(5)
C20 C19 H19 120.0
C18 C19 H19 120.0
C21 C20 C19 119.9(4)
C21 C20 H20 120.0
C19 C20 H20 120.0
C20 C21 C22 120.2(5)
C20 C21 H21 119.9
C22 C21 H21 119.9
C17 C22 C21 120.6(5)
C17 C22 H22 119.7
C21 C22 H22 119.7
N3 C23 C16 125.4(4)
N3 C23 C24 109.3(4)
C16 C23 C24 125.3(4)
C25 C24 C23 107.9(4)
C25 C24 H24 126.0
C23 C24 H24 126.0
C24 C25 C26 107.1(4)
C24 C25 H25 126.4
C26 C25 H25 126.4
N3 C26 C27 125.0(4)
N3 C26 C25 109.4(4)
C27 C26 C25 125.5(4)
C34 C27 C26 125.7(4)
C34 C27 C28 118.3(4)
C26 C27 C28 116.0(4)
C33 C28 C29 118.4(5)
C33 C28 C27 120.5(4)
C29 C28 C27 121.0(4)
C30 C29 C28 119.7(5)
C30 C29 H29 120.1
C28 C29 H29 120.1
C31 C30 C29 121.0(5)
C31 C30 H30 119.5
C29 C30 H30 119.5
C30 C31 C32 119.0(5)
C30 C31 H31 120.5
C32 C31 H31 120.5
C33 C32 C31 120.3(5)
C33 C32 H32 119.8
C31 C32 H32 119.8
C32 C33 C28 121.5(5)
C32 C33 H33 119.2
C28 C33 H33 119.2
N4 C34 C27 125.1(4)
N4 C34 C35 109.3(4)
C27 C34 C35 125.6(4)
C36 C35 C34 107.5(4)
C36 C35 H35 126.3
C34 C35 H35 126.3
C35 C36 C37 107.0(4)
C35 C36 H36 126.5
C37 C36 H36 126.5
N4 C37 C38 125.3(4)
N4 C37 C36 109.6(4)
C38 C37 C36 125.1(4)
C37 C38 C1 125.8(4)
C37 C38 C39 118.1(4)
C1 C38 C39 116.1(4)
C40 C39 C44 118.3(4)
C40 C39 C38 121.3(4)
C44 C39 C38 120.4(4)
C39 C40 C41 120.2(5)
C39 C40 H40 119.9
C41 C40 H40 119.9
C42 C41 C40 121.4(4)
C42 C41 H41 119.3
C40 C41 H41 119.3
C41 C42 C43 117.9(4)
C41 C42 C45 122.4(4)
C43 C42 C45 119.6(4)
C44 C43 C42 120.7(5)
C44 C43 H43 119.7
C42 C43 H43 119.7
C43 C44 C39 121.5(4)
C43 C44 H44 119.2
C39 C44 H44 119.2
O2 C45 C42 120.5(5)
O2 C45 C46 120.2(4)
C42 C45 C46 119.2(5)
C47 C46 C45 110.8(5)
C47 C46 H46A 109.5
C45 C46 H46A 109.5
C47 C46 H46B 109.5
C45 C46 H46B 109.5
H46A C46 H46B 108.1
O3 C47 O4 124.5(5)
O3 C47 C46 123.4(5)
O4 C47 C46 112.1(5)
C49 C48 O4 106.5(4)
C49 C48 H48A 110.4
O4 C48 H48A 110.4
C49 C48 H48B 110.4
O4 C48 H48B 110.4
H48A C48 H48B 108.6
C48 C49 H49A 109.5
C48 C49 H49B 109.5
H49A C49 H49B 109.5
C48 C49 H49C 109.5
H49A C49 H49C 109.5
H49B C49 H49C 109.5
C51 C50 O1 114.1(7)
C51 C50 H50A 108.7
O1 C50 H50A 108.7
C51 C50 H50B 108.7
O1 C50 H50B 108.7
H50A C50 H50B 107.6
C50 C51 H51A 109.5
C50 C51 H51B 109.5
H51A C51 H51B 109.5
C50 C51 H51C 109.5
H51A C51 H51C 109.5
H51B C51 H51C 109.5
O5 C52 C53 112.8(11)

loop_
_geom_bond_atom_site_label_1
_geom_bond_atom_site_label_2
_geom_bond_distance
Zn1 N3 2.057(4)
Zn1 N1 2.076(4)
Zn1 N2 2.087(3)
Zn1 N4 2.093(3)
Zn1 O1 2.117(4)
O1 C50 1.487(8)
O1 H1 0.9300
O2 C45 1.221(6)
O3 C47 1.220(6)
O4 C47 1.329(7)
O4 C48 1.485(5)
N1 C1 1.377(5)
N1 C4 1.379(5)
N2 C12 1.362(5)
N2 C15 1.371(5)
N3 C26 1.378(6)
N3 C23 1.384(5)
N4 C34 1.367(6)
N4 C37 1.379(5)
C1 C38 1.406(6)
C1 C2 1.450(7)
C2 C3 1.354(6)
C2 H2 0.9300
C3 C4 1.441(6)
C3 H3 0.9300
C4 C5 1.420(5)
C5 C12 1.401(6)
C5 C6 1.498(6)
C6 C11 1.388(6)
C6 C7 1.389(6)
C7 C8 1.387(7)
C7 H7 0.9300
C8 C9 1.377(7)
C8 H8 0.9300
C9 C10 1.366(7)
C9 H9 0.9300
C10 C11 1.379(7)
C10 H10 0.9300
C11 H11 0.9300
C12 C13 1.461(5)
C13 C14 1.342(6)
C13 H13 0.9300
C14 C15 1.452(6)
C14 H14 0.9300
C15 C16 1.396(6)
C16 C23 1.410(6)
C16 C17 1.521(5)
C17 C22 1.380(6)
C17 C18 1.392(6)
C18 C19 1.388(6)
C18 H18 0.9300
C19 C20 1.381(7)
C19 H19 0.9300
C20 C21 1.371(7)
C20 H20 0.9300
C21 C22 1.391(6)
C21 H21 0.9300
C22 H22 0.9300
C23 C24 1.430(6)
C24 C25 1.344(6)
C24 H24 0.9300
C25 C26 1.440(6)
C25 H25 0.9300
C26 C27 1.418(6)
C27 C34 1.406(6)
C27 C28 1.512(6)
C28 C33 1.382(6)
C28 C29 1.390(7)
C29 C30 1.385(7)
C29 H29 0.9300
C30 C31 1.376(8)
C30 H30 0.9300
C31 C32 1.378(8)
C31 H31 0.9300
C32 C33 1.364(7)
C32 H32 0.9300
C33 H33 0.9300
C34 C35 1.452(6)
C35 C36 1.344(7)
C35 H35 0.9300
C36 C37 1.444(6)
C36 H36 0.9300
C37 C38 1.396(6)
C38 C39 1.518(6)
C39 C40 1.379(6)
C39 C44 1.390(7)
C40 C41 1.408(6)
C40 H40 0.9300
C41 C42 1.382(6)
C41 H41 0.9300
C42 C43 1.391(6)
C42 C45 1.494(6)
C43 C44 1.385(6)
C43 H43 0.9300
C44 H44 0.9300
C45 C46 1.531(7)
C46 C47 1.513(7)
C46 H46A 0.9700
C46 H46B 0.9700
C48 C49 1.473(7)
C48 H48A 0.9700
C48 H48B 0.9700
C49 H49A 0.9600
C49 H49B 0.9600
C49 H49C 0.9600
C50 C51 1.471(10)
C50 H50A 0.9700
C50 H50B 0.9700
C51 H51A 0.9600
C51 H51B 0.9600
C51 H51C 0.9600
O5 C52 1.423(9)
C52 C53 1.550(9)

loop_
_geom_torsion_atom_site_label_1
_geom_torsion_atom_site_label_2
_geom_torsion_atom_site_label_3
_geom_torsion_atom_site_label_4
_geom_torsion
N3 Zn1 O1 C50 53.4(5)
N1 Zn1 O1 C50 -125.1(5)
N2 Zn1 O1 C50 144.8(5)
N4 Zn1 O1 C50 -36.2(5)
N3 Zn1 N1 C1 -93.6(5)
N2 Zn1 N1 C1 -175.7(4)
N4 Zn1 N1 C1 -13.4(4)
O1 Zn1 N1 C1 82.1(4)
N3 Zn1 N1 C4 97.2(5)
N2 Zn1 N1 C4 15.0(4)
N4 Zn1 N1 C4 177.4(4)
O1 Zn1 N1 C4 -87.1(4)
N3 Zn1 N2 C12 -175.5(4)
N1 Zn1 N2 C12 -15.1(4)
N4 Zn1 N2 C12 -93.6(6)
O1 Zn1 N2 C12 82.8(4)
N3 Zn1 N2 C15 10.8(4)
N1 Zn1 N2 C15 171.2(4)
N4 Zn1 N2 C15 92.6(5)
O1 Zn1 N2 C15 -90.9(4)
N1 Zn1 N3 C26 93.1(5)
N2 Zn1 N3 C26 175.2(4)
N4 Zn1 N3 C26 13.0(4)
O1 Zn1 N3 C26 -82.6(4)
N1 Zn1 N3 C23 -88.5(5)
N2 Zn1 N3 C23 -6.5(4)
N4 Zn1 N3 C23 -168.7(4)
O1 Zn1 N3 C23 95.8(4)
N3 Zn1 N4 C34 -17.9(4)
N1 Zn1 N4 C34 -178.4(4)
N2 Zn1 N4 C34 -99.8(5)
O1 Zn1 N4 C34 83.7(4)
N3 Zn1 N4 C37 175.2(4)
N1 Zn1 N4 C37 14.7(4)
N2 Zn1 N4 C37 93.3(6)
O1 Zn1 N4 C37 -83.2(4)
C4 N1 C1 C38 -178.9(5)
Zn1 N1 C1 C38 10.1(7)
C4 N1 C1 C2 0.8(5)
Zn1 N1 C1 C2 -170.1(3)
N1 C1 C2 C3 -0.9(6)
C38 C1 C2 C3 178.9(5)
C1 C2 C3 C4 0.6(6)
C1 N1 C4 C5 178.3(5)
Zn1 N1 C4 C5 -10.7(7)
C1 N1 C4 C3 -0.5(5)
Zn1 N1 C4 C3 170.5(3)
C2 C3 C4 N1 -0.1(6)
C2 C3 C4 C5 -178.8(5)
N1 C4 C5 C12 -0.4(8)
C3 C4 C5 C12 178.2(5)
N1 C4 C5 C6 -175.7(4)
C3 C4 C5 C6 2.9(7)
C12 C5 C6 C11 -94.3(5)
C4 C5 C6 C11 81.3(5)
C12 C5 C6 C7 89.0(5)
C4 C5 C6 C7 -95.4(5)
C11 C6 C7 C8 -1.7(6)
C5 C6 C7 C8 175.1(4)
C6 C7 C8 C9 0.1(7)
C7 C8 C9 C10 1.0(7)
C8 C9 C10 C11 -0.3(8)
C9 C10 C11 C6 -1.4(8)
C7 C6 C11 C10 2.4(7)
C5 C6 C11 C10 -174.5(4)
C15 N2 C12 C5 -174.6(4)
Zn1 N2 C12 C5 10.7(6)
C15 N2 C12 C13 2.2(5)
Zn1 N2 C12 C13 -172.5(3)
C4 C5 C12 N2 0.4(8)
C6 C5 C12 N2 175.5(4)
C4 C5 C12 C13 -176.0(4)
C6 C5 C12 C13 -0.9(7)
N2 C12 C13 C14 -1.5(5)
C5 C12 C13 C14 175.4(4)
C12 C13 C14 C15 0.1(5)
C12 N2 C15 C16 175.5(4)
Zn1 N2 C15 C16 -9.8(6)
C12 N2 C15 C14 -2.1(5)
Zn1 N2 C15 C14 172.6(3)
C13 C14 C15 N2 1.2(5)
C13 C14 C15 C16 -176.4(4)
N2 C15 C16 C23 0.4(7)
C14 C15 C16 C23 177.6(4)
N2 C15 C16 C17 -177.7(4)
C14 C15 C16 C17 -0.4(7)
C15 C16 C17 C22 -100.7(5)
C23 C16 C17 C22 81.1(6)
C15 C16 C17 C18 79.4(6)
C23 C16 C17 C18 -98.8(5)
C22 C17 C18 C19 -1.1(7)
C16 C17 C18 C19 178.8(5)
C17 C18 C19 C20 0.1(8)
C18 C19 C20 C21 1.2(8)
C19 C20 C21 C22 -1.6(8)
C18 C17 C22 C21 0.8(7)
C16 C17 C22 C21 -179.1(4)
C20 C21 C22 C17 0.6(8)
C26 N3 C23 C16 179.4(4)
Zn1 N3 C23 C16 0.8(6)
C26 N3 C23 C24 -0.1(5)
Zn1 N3 C23 C24 -178.7(3)
C15 C16 C23 N3 4.5(7)
C17 C16 C23 N3 -177.4(4)
C15 C16 C23 C24 -176.1(4)
C17 C16 C23 C24 2.0(7)
N3 C23 C24 C25 0.3(6)
C16 C23 C24 C25 -179.1(4)
C23 C24 C25 C26 -0.4(6)
C23 N3 C26 C27 177.3(5)
Zn1 N3 C26 C27 -4.0(7)
C23 N3 C26 C25 -0.2(5)
Zn1 N3 C26 C25 178.5(3)
C24 C25 C26 N3 0.4(6)
C24 C25 C26 C27 -177.1(5)
N3 C26 C27 C34 -7.0(8)
C25 C26 C27 C34 170.2(5)
N3 C26 C27 C28 173.2(4)
C25 C26 C27 C28 -9.6(7)
C34 C27 C28 C33 116.8(5)
C26 C27 C28 C33 -63.4(6)
C34 C27 C28 C29 -63.6(7)
C26 C27 C28 C29 116.2(5)
C33 C28 C29 C30 1.6(8)
C27 C28 C29 C30 -178.0(5)
C28 C29 C30 C31 -0.6(8)
C29 C30 C31 C32 -0.3(9)
C30 C31 C32 C33 0.2(8)
C31 C32 C33 C28 0.8(8)
C29 C28 C33 C32 -1.7(7)
C27 C28 C33 C32 177.9(5)
C37 N4 C34 C27 -176.6(4)
Zn1 N4 C34 C27 14.4(7)
C37 N4 C34 C35 0.9(5)
Zn1 N4 C34 C35 -168.1(3)
C26 C27 C34 N4 1.3(8)
C28 C27 C34 N4 -178.9(4)
C26 C27 C34 C35 -175.8(5)
C28 C27 C34 C35 4.0(7)
N4 C34 C35 C36 -1.3(6)
C27 C34 C35 C36 176.2(5)
C34 C35 C36 C37 1.2(5)
C34 N4 C37 C38 178.1(4)
Zn1 N4 C37 C38 -12.9(6)
C34 N4 C37 C36 -0.2(5)
Zn1 N4 C37 C36 168.8(3)
C35 C36 C37 N4 -0.7(5)
C35 C36 C37 C38 -179.0(5)
N4 C37 C38 C1 3.7(8)
C36 C37 C38 C1 -178.2(5)
N4 C37 C38 C39 -174.2(4)
C36 C37 C38 C39 3.8(7)
N1 C1 C38 C37 -2.2(8)
C2 C1 C38 C37 178.1(5)
N1 C1 C38 C39 175.8(4)
C2 C1 C38 C39 -3.9(7)
C37 C38 C39 C40 -85.1(6)
C1 C38 C39 C40 96.8(6)
C37 C38 C39 C44 95.5(6)
C1 C38 C39 C44 -82.7(6)
C44 C39 C40 C41 0.1(7)
C38 C39 C40 C41 -179.3(4)
C39 C40 C41 C42 -0.5(7)
C40 C41 C42 C43 0.6(8)
C40 C41 C42 C45 178.5(5)
C41 C42 C43 C44 -0.4(8)
C45 C42 C43 C44 -178.3(5)
C42 C43 C44 C39 0.1(9)
C40 C39 C44 C43 0.1(8)
C38 C39 C44 C43 179.5(5)
C41 C42 C45 O2 -170.0(5)
C43 C42 C45 O2 7.8(8)
C41 C42 C45 C46 11.8(8)
C43 C42 C45 C46 -170.4(5)
O2 C45 C46 C47 -24.8(8)
C42 C45 C46 C47 153.4(5)
C48 O4 C47 O3 -2.1(8)
C48 O4 C47 C46 177.5(4)
C45 C46 C47 O3 -75.5(7)
C45 C46 C47 O4 104.9(6)
C47 O4 C48 C49 -178.8(5)
Zn1 O1 C50 C51 -179.9(6)
